data_4065763
loop_
_publ_author_name
'Esther Garc\'ia, M.'
'Garc\'ia-Viv\'o, Daniel'
'Ruiz, Miguel A.'

_publ_section_title
;
 Chemistry of Unsaturated Group 6 Metal Complexes with Bridging Hydroxy
 and Methoxycarbyne Ligands. 6. C&#x2212;E Bond Formation and C&#x2212;O
 Bond Cleavage Processes in the Reactions of
 [Mo2(\h5-C5H5)2(\m-COMe)(\m-PCy2)(\m-CO)] with Severalp-Block Elements
 (E) and Their Hydride Derivatives
;
_journal_issue 9
_journal_name_full Organometallics
_journal_page_first 2157
_journal_paper_doi 10.1021/om100117a
_journal_volume 29
_journal_year 2010
_chemical_compound_source 'synthesis as described'
_chemical_formula_moiety 'C43 H49 Mo2 O2 P Si'
_chemical_formula_sum 'C43 H49 Mo2 O2 P Si'
_chemical_formula_weight 848.76
_chemical_name_systematic
;
 ?
;
_space_group_IT_number 2
_symmetry_cell_setting triclinic
_symmetry_Int_Tables_number 2
_symmetry_space_group_name_Hall '-P 1'
_symmetry_space_group_name_H-M 'P -1'
_atom_sites_solution_hydrogens geom
_atom_sites_solution_primary direct
_atom_sites_solution_secondary difmap
_audit_conform_dict_location ftp://ftp.iucr.org/pub/cif_core.dic
_audit_conform_dict_name cif_core.dic
_audit_conform_dict_version 2.3
_audit_creation_date 2006-04-10T14:24:36-00:00
_audit_creation_method 'WinGX routine CIF_UPDATE'
_cell_angle_alpha 68.836(4)
_cell_angle_beta 84.285(4)
_cell_angle_gamma 81.815(4)
_cell_formula_units_Z 2
_cell_length_a 11.313(3)
_cell_length_b 12.471(3)
_cell_length_c 17.090(4)
_cell_measurement_reflns_used 1497
_cell_measurement_temperature 100.0(1)
_cell_measurement_theta_max 27.975
_cell_measurement_theta_min 2.345
_cell_measurement_wavelength 0.71073
_cell_volume 2222.6(10)
_computing_cell_refinement 'Brucker Smart'
_computing_data_collection 'Brucker Smart'
_computing_data_reduction 'Brucker Smart'
_computing_molecular_graphics 'Ortep-3 for Windows (Farrugia, 1997)'
_computing_publication_material 'WinGX publication routines (Farrugia, 1999)'
_computing_structure_refinement 'SHELXL-97 (Sheldrick, 1997)'
_computing_structure_solution 'DIRDIF (1999)'
_diffrn_ambient_temperature 100.0(1)
_diffrn_measured_fraction_theta_full 0.993
_diffrn_measured_fraction_theta_max 0.993
_diffrn_measurement_device_type 'Smart-CCD-1000 BRUKER'
_diffrn_measurement_method 'omega scans'
_diffrn_radiation_monochromator graphite
_diffrn_radiation_probe x-ray
_diffrn_radiation_type MoK\a
_diffrn_radiation_wavelength 0.71073
_diffrn_reflns_av_R_equivalents 0.0360
_diffrn_reflns_av_unetI/netI 0.031
_diffrn_reflns_limit_h_max 14
_diffrn_reflns_limit_h_min -14
_diffrn_reflns_limit_k_max 16
_diffrn_reflns_limit_k_min -14
_diffrn_reflns_limit_l_max 22
_diffrn_reflns_limit_l_min 0
_diffrn_reflns_number 40058
_diffrn_reflns_theta_full 27.48
_diffrn_reflns_theta_max 27.48
_diffrn_reflns_theta_min 1.78
_exptl_absorpt_coefficient_mu 0.658
_exptl_absorpt_correction_T_max 0.877
_exptl_absorpt_correction_T_min 0.754
_exptl_absorpt_correction_type multi-scan
_exptl_absorpt_process_details 'BRUKER Sadabs'
_exptl_crystal_colour orange
_exptl_crystal_density_diffrn 1.268
_exptl_crystal_density_method 'not measured'
_exptl_crystal_description prism
_exptl_crystal_F_000 872
_exptl_crystal_size_max 0.42
_exptl_crystal_size_mid 0.29
_exptl_crystal_size_min 0.2
_platon_squeeze_details
;
;
_refine_diff_density_max 0.839
_refine_diff_density_min -0.674
_refine_diff_density_rms 0.066
_refine_ls_extinction_method none
_refine_ls_goodness_of_fit_ref 1.023
_refine_ls_hydrogen_treatment riding
_refine_ls_matrix_type full
_refine_ls_number_parameters 443
_refine_ls_number_reflns 10133
_refine_ls_number_restraints 0
_refine_ls_restrained_S_all 1.023
_refine_ls_R_factor_all 0.0329
_refine_ls_R_factor_gt 0.026
_refine_ls_shift/su_max 0.002
_refine_ls_shift/su_mean 0
_refine_ls_structure_factor_coef Fsqd
_refine_ls_weighting_details 'calc w=1/[\s^2^(Fo^2^)+(0.0317P)^2^+0.9228P] where P=(Fo^2^+2Fc^2^)/3'
_refine_ls_weighting_scheme calc
_refine_ls_wR_factor_gt 0.0637
_refine_ls_wR_factor_ref 0.0662
_reflns_number_gt 8458
_reflns_number_total 10133
_reflns_threshold_expression >2sigma(I)
_cod_data_source_file om100117a_si_001.cif
_cod_data_source_block compound5
_cod_database_code 4065763

loop_
_symmetry_equiv_pos_as_xyz
'x, y, z'
'-x, -y, -z'

loop_
_atom_site_label
_atom_site_type_symbol
_atom_site_fract_x
_atom_site_fract_y
_atom_site_fract_z
_atom_site_U_iso_or_equiv
_atom_site_adp_type
_atom_site_occupancy
_atom_site_symmetry_multiplicity
_atom_site_calc_flag
_atom_site_refinement_flags
Mo1 Mo 0.987339(13) 0.895046(13) 0.732357(9) 0.01464(4) Uani 1 1 d .
Mo2 Mo 0.898069(14) 0.714046(13) 0.761726(10) 0.01584(5) Uani 1 1 d .
P1 P 0.81253(4) 0.85324(4) 0.82411(3) 0.01762(10) Uani 1 1 d .
Si1 Si 1.27464(5) 0.66700(4) 0.65387(3) 0.01835(11) Uani 1 1 d .
O9 O 1.18028(13) 0.77785(12) 0.60549(8) 0.0263(3) Uani 1 1 d .
O1 O 0.87851(13) 0.87723(12) 0.57441(8) 0.0244(3) Uani 1 1 d .
C2 C 1.06154(16) 0.73401(15) 0.78580(11) 0.0170(4) Uani 1 1 d .
C23 C 0.85964(19) 0.58345(17) 0.70067(13) 0.0257(4) Uani 1 1 d .
H23 H 0.8791 0.5988 0.6438 0.031 Uiso 1 1 calc R
C4 C 1.27648(17) 0.65232(15) 0.76655(12) 0.0185(4) Uani 1 1 d .
C55 C 1.4941(2) 0.62379(18) 0.56127(14) 0.0300(5) Uani 1 1 d .
H55 H 1.4661 0.5562 0.5632 0.036 Uiso 1 1 calc R
C11 C 1.16806(17) 0.97344(17) 0.69438(13) 0.0230(4) Uani 1 1 d .
H11 H 1.2373 0.9262 0.6885 0.028 Uiso 1 1 calc R
C7 C 1.30226(19) 0.60348(19) 0.93912(13) 0.0287(5) Uani 1 1 d .
H7 H 1.3102 0.5873 0.996 0.034 Uiso 1 1 calc R
C22 C 0.74843(19) 0.61718(18) 0.73609(14) 0.0274(5) Uani 1 1 d .
H22 H 0.6816 0.6578 0.7066 0.033 Uiso 1 1 calc R
C5 C 1.38554(18) 0.60221(17) 0.80546(13) 0.0257(4) Uani 1 1 d .
H5 H 1.4512 0.5851 0.7729 0.031 Uiso 1 1 calc R
C45 C 0.67231(18) 1.02460(18) 0.70106(14) 0.0283(5) Uani 1 1 d .
H45A H 0.688 0.9787 0.6651 0.034 Uiso 1 1 calc R
H45B H 0.737 1.0722 0.6909 0.034 Uiso 1 1 calc R
C50 C 1.42636(17) 0.69343(16) 0.60100(12) 0.0210(4) Uani 1 1 d .
C3 C 1.17786(17) 0.67833(15) 0.81808(12) 0.0182(4) Uani 1 1 d .
C8 C 1.19364(18) 0.65355(17) 0.90367(12) 0.0235(4) Uani 1 1 d .
H8 H 1.1297 0.6712 0.9373 0.028 Uiso 1 1 calc R
C21 C 0.75695(19) 0.57839(17) 0.82389(14) 0.0280(5) Uani 1 1 d .
H21 H 0.6967 0.5891 0.8624 0.034 Uiso 1 1 calc R
C41 C 0.56490(18) 0.87156(19) 0.81073(15) 0.0334(5) Uani 1 1 d .
H41A H 0.561 0.8237 0.8698 0.04 Uiso 1 1 calc R
H41B H 0.5787 0.8207 0.7783 0.04 Uiso 1 1 calc R
C31 C 0.8352(2) 0.69537(18) 0.99076(13) 0.0291(5) Uani 1 1 d .
H31A H 0.9145 0.6682 0.9734 0.035 Uiso 1 1 calc R
H31B H 0.7785 0.6512 0.9802 0.035 Uiso 1 1 calc R
C12 C 1.08854(19) 1.03814(17) 0.63012(12) 0.0239(4) Uani 1 1 d .
H12 H 1.096 1.0408 0.5748 0.029 Uiso 1 1 calc R
C53 C 1.6466(2) 0.7520(2) 0.51521(14) 0.0330(5) Uani 1 1 d .
H53 H 1.7197 0.7708 0.4871 0.04 Uiso 1 1 calc R
C40 C 0.66832(17) 0.94438(17) 0.79287(13) 0.0226(4) Uani 1 1 d .
H40 H 0.6524 0.9934 0.8273 0.027 Uiso 1 1 calc R
C24 C 0.93603(19) 0.52208(16) 0.76739(13) 0.0250(4) Uani 1 1 d .
H24 H 1.014 0.4888 0.762 0.03 Uiso 1 1 calc R
C51 C 1.4731(2) 0.7938(2) 0.59562(15) 0.0349(5) Uani 1 1 d .
H51 H 1.4298 0.8426 0.6212 0.042 Uiso 1 1 calc R
C61 C 1.2936(2) 0.42377(19) 0.69763(16) 0.0401(6) Uani 1 1 d .
H61 H 1.3541 0.4235 0.7308 0.048 Uiso 1 1 calc R
C43 C 0.45007(18) 1.03168(18) 0.69759(15) 0.0288(5) Uani 1 1 d .
H43A H 0.4574 0.9881 0.6601 0.035 Uiso 1 1 calc R
H43B H 0.376 1.0832 0.6869 0.035 Uiso 1 1 calc R
C6 C 1.39860(19) 0.57756(19) 0.89016(14) 0.0312(5) Uani 1 1 d .
H6 H 1.4715 0.5439 0.9138 0.037 Uiso 1 1 calc R
C10 C 1.12354(18) 0.99338(17) 0.76879(13) 0.0221(4) Uani 1 1 d .
H10 H 1.1583 0.9614 0.8205 0.027 Uiso 1 1 calc R
C14 C 1.01666(18) 1.07065(16) 0.75089(13) 0.0236(4) Uani 1 1 d .
H14 H 0.9689 1.0983 0.7887 0.028 Uiso 1 1 calc R
C30 C 0.80571(18) 0.82327(18) 0.93908(12) 0.0236(4) Uani 1 1 d .
H30 H 0.7232 0.8464 0.9553 0.028 Uiso 1 1 calc R
C20 C 0.87325(19) 0.52024(17) 0.84332(13) 0.0262(4) Uani 1 1 d .
H20 H 0.9029 0.4868 0.8967 0.031 Uiso 1 1 calc R
C54 C 1.6026(2) 0.6533(2) 0.51880(15) 0.0361(5) Uani 1 1 d .
H54 H 1.6461 0.6056 0.4925 0.043 Uiso 1 1 calc R
C42 C 0.44515(19) 0.9484(2) 0.78809(17) 0.0408(6) Uani 1 1 d .
H42A H 0.382 0.8998 0.796 0.049 Uiso 1 1 calc R
H42B H 0.4264 0.9921 0.8255 0.049 Uiso 1 1 calc R
C32 C 0.8305(2) 0.6749(2) 1.08525(13) 0.0344(5) Uani 1 1 d .
H32A H 0.7491 0.6941 1.1039 0.041 Uiso 1 1 calc R
H32B H 0.8542 0.5937 1.1161 0.041 Uiso 1 1 calc R
C34 C 0.8806(2) 0.8750(2) 1.05455(14) 0.0372(6) Uani 1 1 d .
H34A H 0.9359 0.9197 1.0658 0.045 Uiso 1 1 calc R
H34B H 0.8007 0.9002 1.0723 0.045 Uiso 1 1 calc R
C60 C 1.23320(19) 0.53002(19) 0.64877(14) 0.0280(5) Uani 1 1 d .
C1 C 0.90508(16) 0.84726(16) 0.64558(12) 0.0186(4) Uani 1 1 d .
C33 C 0.9125(2) 0.7477(2) 1.10432(14) 0.0336(5) Uani 1 1 d .
H33A H 0.9052 0.7353 1.1639 0.04 Uiso 1 1 calc R
H33B H 0.9948 0.724 1.0902 0.04 Uiso 1 1 calc R
C44 C 0.55396(19) 1.10266(18) 0.67911(15) 0.0307(5) Uani 1 1 d .
H44A H 0.5418 1.1535 0.7115 0.037 Uiso 1 1 calc R
H44B H 0.5575 1.1504 0.62 0.037 Uiso 1 1 calc R
C13 C 0.99593(19) 1.09786(16) 0.66575(13) 0.0244(4) Uani 1 1 d .
H13 H 0.9318 1.1471 0.6375 0.029 Uiso 1 1 calc R
C9 C 1.1833(2) 0.8360(2) 0.51680(14) 0.0407(6) Uani 1 1 d .
H9A H 1.237 0.8943 0.5013 0.061 Uiso 1 1 calc R
H9B H 1.1045 0.8717 0.4999 0.061 Uiso 1 1 calc R
H9C H 1.2104 0.7813 0.4894 0.061 Uiso 1 1 calc R
C62 C 1.2649(3) 0.3197(2) 0.6975(2) 0.0596(9) Uani 1 1 d .
H62 H 1.3064 0.2504 0.73 0.072 Uiso 1 1 calc R
C35 C 0.8859(2) 0.89730(18) 0.96024(13) 0.0293(5) Uani 1 1 d .
H35A H 0.9678 0.8801 0.9415 0.035 Uiso 1 1 calc R
H35B H 0.8608 0.9785 0.9303 0.035 Uiso 1 1 calc R
C46 C 1.1439(2) 0.5273(3) 0.59983(17) 0.0455(7) Uani 1 1 d .
H46 H 1.1029 0.5962 0.5663 0.055 Uiso 1 1 calc R
C52 C 1.5817(2) 0.8232(2) 0.55355(16) 0.0387(6) Uani 1 1 d .
H52 H 1.6104 0.8906 0.5513 0.046 Uiso 1 1 calc R
C63 C 1.1765(3) 0.3187(3) 0.6500(2) 0.0661(11) Uani 1 1 d .
H63 H 1.157 0.2485 0.6506 0.079 Uiso 1 1 calc R
C49 C 1.1147(3) 0.4209(3) 0.6005(2) 0.0649(10) Uani 1 1 d .
H49 H 1.0544 0.4194 0.5679 0.078 Uiso 1 1 calc R

loop_
_atom_site_aniso_label
_atom_site_aniso_U_11
_atom_site_aniso_U_22
_atom_site_aniso_U_33
_atom_site_aniso_U_23
_atom_site_aniso_U_13
_atom_site_aniso_U_12
Mo1 0.01347(8) 0.01638(8) 0.01322(8) -0.00364(6) -0.00099(6) -0.00296(6)
Mo2 0.01479(8) 0.01715(8) 0.01442(8) -0.00351(6) -0.00026(6) -0.00394(6)
P1 0.0144(2) 0.0223(2) 0.0152(2) -0.00557(19) -0.00020(18) -0.00224(18)
Si1 0.0176(3) 0.0191(2) 0.0177(3) -0.0064(2) -0.0001(2) -0.00076(19)
O9 0.0250(8) 0.0323(8) 0.0164(7) -0.0060(6) -0.0019(6) 0.0078(6)
O1 0.0288(8) 0.0266(7) 0.0166(7) -0.0037(6) -0.0050(6) -0.0068(6)
C2 0.0186(9) 0.0197(9) 0.0120(8) -0.0044(7) 0.0005(7) -0.0044(7)
C23 0.0328(12) 0.0240(10) 0.0231(10) -0.0089(8) -0.0024(9) -0.0098(8)
C4 0.0176(9) 0.0166(8) 0.0184(9) -0.0029(7) -0.0016(7) -0.0008(7)
C55 0.0313(12) 0.0244(10) 0.0321(12) -0.0097(9) 0.0090(9) -0.0040(9)
C11 0.0174(10) 0.0254(10) 0.0306(11) -0.0139(9) 0.0036(8) -0.0086(8)
C7 0.0271(11) 0.0383(12) 0.0157(10) -0.0013(9) -0.0064(8) -0.0056(9)
C22 0.0245(11) 0.0282(10) 0.0319(12) -0.0093(9) -0.0050(9) -0.0121(8)
C5 0.0204(10) 0.0291(10) 0.0236(10) -0.0064(9) -0.0015(8) 0.0022(8)
C45 0.0197(10) 0.0269(10) 0.0328(12) -0.0034(9) -0.0039(9) -0.0022(8)
C50 0.0206(10) 0.0221(9) 0.0186(9) -0.0052(8) -0.0029(8) -0.0014(7)
C3 0.0180(9) 0.0175(9) 0.0178(9) -0.0034(7) -0.0011(7) -0.0050(7)
C8 0.0203(10) 0.0299(10) 0.0171(9) -0.0044(8) 0.0003(8) -0.0038(8)
C21 0.0276(11) 0.0249(10) 0.0309(12) -0.0066(9) 0.0048(9) -0.0137(8)
C41 0.0170(10) 0.0328(12) 0.0401(13) 0.0009(10) -0.0027(9) -0.0064(9)
C31 0.0367(12) 0.0319(11) 0.0185(10) -0.0059(9) 0.0010(9) -0.0131(9)
C12 0.0310(11) 0.0253(10) 0.0168(9) -0.0057(8) 0.0031(8) -0.0158(8)
C53 0.0230(11) 0.0472(13) 0.0263(11) -0.0091(10) 0.0034(9) -0.0097(10)
C40 0.0169(10) 0.0266(10) 0.0262(11) -0.0119(8) -0.0027(8) -0.0001(8)
C24 0.0285(11) 0.0173(9) 0.0276(11) -0.0056(8) 0.0004(9) -0.0058(8)
C51 0.0318(12) 0.0392(13) 0.0439(14) -0.0268(11) 0.0101(10) -0.0128(10)
C61 0.0552(16) 0.0261(11) 0.0390(14) -0.0144(10) 0.0195(12) -0.0122(11)
C43 0.0207(10) 0.0241(10) 0.0425(13) -0.0118(9) -0.0092(9) 0.0001(8)
C6 0.0202(11) 0.0380(12) 0.0272(11) -0.0011(10) -0.0095(9) 0.0006(9)
C10 0.0234(10) 0.0238(10) 0.0211(10) -0.0077(8) -0.0046(8) -0.0075(8)
C14 0.0265(11) 0.0214(9) 0.0253(10) -0.0100(8) 0.0010(8) -0.0073(8)
C30 0.0205(10) 0.0324(11) 0.0165(9) -0.0086(8) 0.0028(8) -0.0012(8)
C20 0.0332(12) 0.0192(9) 0.0231(10) -0.0016(8) 0.0000(9) -0.0097(8)
C54 0.0312(12) 0.0367(12) 0.0360(13) -0.0122(10) 0.0121(10) -0.0011(10)
C42 0.0157(11) 0.0451(14) 0.0512(16) -0.0039(12) -0.0041(10) -0.0033(9)
C32 0.0428(14) 0.0384(12) 0.0173(10) -0.0025(9) 0.0015(9) -0.0113(10)
C34 0.0583(16) 0.0351(12) 0.0216(11) -0.0129(10) -0.0053(11) -0.0065(11)
C60 0.0280(11) 0.0334(11) 0.0287(11) -0.0182(9) 0.0149(9) -0.0145(9)
C1 0.0149(9) 0.0190(9) 0.0195(9) -0.0040(8) 0.0004(7) -0.0024(7)
C33 0.0428(14) 0.0385(12) 0.0186(10) -0.0077(9) -0.0035(9) -0.0062(10)
C44 0.0232(11) 0.0232(10) 0.0422(13) -0.0066(9) -0.0091(9) 0.0010(8)
C13 0.0261(11) 0.0159(9) 0.0283(11) -0.0013(8) -0.0052(9) -0.0082(8)
C9 0.0443(15) 0.0481(14) 0.0193(11) -0.0055(10) -0.0047(10) 0.0137(11)
C62 0.092(2) 0.0341(14) 0.0586(19) -0.0277(14) 0.0426(18) -0.0287(15)
C35 0.0455(14) 0.0258(10) 0.0183(10) -0.0084(8) -0.0039(9) -0.0060(9)
C46 0.0374(14) 0.0661(18) 0.0505(16) -0.0392(15) 0.0165(12) -0.0248(13)
C52 0.0368(14) 0.0468(14) 0.0413(14) -0.0226(12) 0.0072(11) -0.0209(11)
C63 0.087(2) 0.061(2) 0.073(2) -0.0504(18) 0.060(2) -0.0550(19)
C49 0.0507(18) 0.104(3) 0.076(2) -0.070(2) 0.0323(17) -0.0490(19)

loop_
_atom_type_symbol
_atom_type_description
_atom_type_scat_dispersion_real
_atom_type_scat_dispersion_imag
_atom_type_scat_source
C C 0.0033 0.0016 'International Tables Vol C Tables 4.2.6.8 and 6.1.1.4'
H H 0 0 'International Tables Vol C Tables 4.2.6.8 and 6.1.1.4'
Mo Mo -1.6832 0.6857 'International Tables Vol C Tables 4.2.6.8 and 6.1.1.4'
O O 0.0106 0.006 'International Tables Vol C Tables 4.2.6.8 and 6.1.1.4'
P P 0.1023 0.0942 'International Tables Vol C Tables 4.2.6.8 and 6.1.1.4'
Si Si 0.0817 0.0704 'International Tables Vol C Tables 4.2.6.8 and 6.1.1.4'

loop_
_geom_angle_atom_site_label_1
_geom_angle_atom_site_label_2
_geom_angle_atom_site_label_3
_geom_angle
C2 Mo1 C1 91.01(7)
C2 Mo1 C11 94.77(8)
C1 Mo1 C11 119.84(7)
C2 Mo1 C12 122.93(8)
C1 Mo1 C12 95.30(7)
C11 Mo1 C12 35.44(7)
C2 Mo1 C10 99.25(7)
C1 Mo1 C10 153.26(7)
C11 Mo1 C10 35.15(7)
C12 Mo1 C10 58.43(7)
C2 Mo1 C13 152.70(7)
C1 Mo1 C13 104.59(7)
C11 Mo1 C13 58.08(7)
C12 Mo1 C13 34.85(7)
C10 Mo1 C13 57.53(7)
C2 Mo1 P1 90.43(5)
C1 Mo1 P1 88.29(5)
C11 Mo1 P1 151.20(5)
C12 Mo1 P1 146.28(5)
C10 Mo1 P1 116.05(5)
C13 Mo1 P1 111.94(5)
C2 Mo1 C14 131.06(7)
C1 Mo1 C14 137.15(7)
C11 Mo1 C14 58.14(7)
C12 Mo1 C14 57.93(7)
C10 Mo1 C14 34.75(7)
C13 Mo1 C14 34.23(7)
P1 Mo1 C14 97.75(5)
C2 Mo1 Mo2 52.08(6)
C1 Mo1 Mo2 53.28(5)
C11 Mo1 Mo2 141.97(5)
C12 Mo1 Mo2 144.50(5)
C10 Mo1 Mo2 148.42(5)
C13 Mo1 Mo2 153.62(5)
P1 Mo1 Mo2 59.008(15)
C14 Mo1 Mo2 156.37(5)
C2 Mo2 C1 91.52(7)
C2 Mo2 C23 124.23(7)
C1 Mo2 C23 92.02(8)
C2 Mo2 C24 98.45(8)
C1 Mo2 C24 119.14(7)
C23 Mo2 C24 35.32(7)
C2 Mo2 C20 104.52(7)
C1 Mo2 C20 150.46(7)
C23 Mo2 C20 58.44(7)
C24 Mo2 C20 34.96(7)
C2 Mo2 C22 156.58(8)
C1 Mo2 C22 98.75(8)
C23 Mo2 C22 35.03(7)
C24 Mo2 C22 58.17(8)
C20 Mo2 C22 57.94(8)
C2 Mo2 C21 136.59(7)
C1 Mo2 C21 131.26(8)
C23 Mo2 C21 57.98(8)
C24 Mo2 C21 57.90(8)
C20 Mo2 C21 34.81(7)
C22 Mo2 C21 34.49(7)
C2 Mo2 P1 89.83(5)
C1 Mo2 P1 89.12(6)
C23 Mo2 P1 145.85(6)
C24 Mo2 P1 150.06(5)
C20 Mo2 P1 115.11(6)
C22 Mo2 P1 111.19(6)
C21 Mo2 P1 96.82(6)
C2 Mo2 Mo1 51.28(5)
C1 Mo2 Mo1 54.72(5)
C23 Mo2 Mo1 143.01(5)
C24 Mo2 Mo1 144.86(5)
C20 Mo2 Mo1 152.29(5)
C22 Mo2 Mo1 149.19(5)
C21 Mo2 Mo1 155.73(5)
P1 Mo2 Mo1 58.913(19)
C40 P1 C30 101.88(9)
C40 P1 Mo1 119.57(7)
C30 P1 Mo1 125.12(7)
C40 P1 Mo2 122.73(7)
C30 P1 Mo2 123.28(7)
Mo1 P1 Mo2 62.079(17)
O9 Si1 C60 111.29(10)
O9 Si1 C4 109.66(8)
C60 Si1 C4 108.88(9)
O9 Si1 C50 107.84(8)
C60 Si1 C50 109.26(9)
C4 Si1 C50 109.91(9)
C9 O9 Si1 124.06(13)
C3 C2 Mo1 136.11(13)
C3 C2 Mo2 147.20(14)
Mo1 C2 Mo2 76.65(7)
C22 C23 C24 107.82(19)
C22 C23 Mo2 73.96(12)
C24 C23 Mo2 72.54(11)
C22 C23 H23 126.1
C24 C23 H23 126.1
Mo2 C23 H23 119.3
C5 C4 C3 117.28(17)
C5 C4 Si1 115.70(14)
C3 C4 Si1 126.85(14)
C54 C55 C50 121.2(2)
C54 C55 H55 119.4
C50 C55 H55 119.4
C10 C11 C12 107.97(18)
C10 C11 Mo1 73.60(11)
C12 C11 Mo1 72.91(11)
C10 C11 H11 126
C12 C11 H11 126
Mo1 C11 H11 119.3
C6 C7 C8 120.16(19)
C6 C7 H7 119.9
C8 C7 H7 119.9
C21 C22 C23 107.97(19)
C21 C22 Mo2 73.11(11)
C23 C22 Mo2 71.02(11)
C21 C22 H22 126
C23 C22 H22 126
Mo2 C22 H22 121.6
C6 C5 C4 122.66(19)
C6 C5 H5 118.7
C4 C5 H5 118.7
C40 C45 C44 111.01(18)
C40 C45 H45A 109.4
C44 C45 H45A 109.4
C40 C45 H45B 109.4
C44 C45 H45B 109.4
H45A C45 H45B 108
C55 C50 C51 116.58(19)
C55 C50 Si1 124.70(15)
C51 C50 Si1 118.58(15)
C8 C3 C4 119.01(17)
C8 C3 C2 117.74(17)
C4 C3 C2 123.21(17)
C7 C8 C3 121.57(19)
C7 C8 H8 119.2
C3 C8 H8 119.2
C22 C21 C20 108.21(19)
C22 C21 Mo2 72.40(11)
C20 C21 Mo2 71.57(11)
C22 C21 H21 125.9
C20 C21 H21 125.9
Mo2 C21 H21 121.8
C40 C41 C42 111.22(18)
C40 C41 H41A 109.4
C42 C41 H41A 109.4
C40 C41 H41B 109.4
C42 C41 H41B 109.4
H41A C41 H41B 108
C30 C31 C32 111.34(18)
C30 C31 H31A 109.4
C32 C31 H31A 109.4
C30 C31 H31B 109.4
C32 C31 H31B 109.4
H31A C31 H31B 108
C13 C12 C11 107.41(18)
C13 C12 Mo1 74.14(11)
C11 C12 Mo1 71.65(11)
C13 C12 H12 126.3
C11 C12 H12 126.3
Mo1 C12 H12 119.8
C54 C53 C52 119.5(2)
C54 C53 H53 120.2
C52 C53 H53 120.2
C41 C40 C45 110.24(17)
C41 C40 P1 111.77(14)
C45 C40 P1 112.66(14)
C41 C40 H40 107.3
C45 C40 H40 107.3
P1 C40 H40 107.3
C20 C24 C23 108.10(19)
C20 C24 Mo2 73.13(11)
C23 C24 Mo2 72.14(11)
C20 C24 H24 126
C23 C24 H24 126
Mo2 C24 H24 120.6
C52 C51 C50 122.4(2)
C52 C51 H51 118.8
C50 C51 H51 118.8
C62 C61 C60 121.5(3)
C62 C61 H61 119.3
C60 C61 H61 119.3
C44 C43 C42 111.93(18)
C44 C43 H43A 109.2
C42 C43 H43A 109.2
C44 C43 H43B 109.2
C42 C43 H43B 109.2
H43A C43 H43B 107.9
C7 C6 C5 119.31(19)
C7 C6 H6 120.3
C5 C6 H6 120.3
C11 C10 C14 108.15(18)
C11 C10 Mo1 71.24(11)
C14 C10 Mo1 74.15(11)
C11 C10 H10 125.9
C14 C10 H10 125.9
Mo1 C10 H10 120.4
C13 C14 C10 107.62(18)
C13 C14 Mo1 72.37(11)
C10 C14 Mo1 71.10(11)
C13 C14 H14 126.2
C10 C14 H14 126.2
Mo1 C14 H14 122.1
C31 C30 C35 110.93(17)
C31 C30 P1 113.13(14)
C35 C30 P1 110.93(14)
C31 C30 H30 107.2
C35 C30 H30 107.2
P1 C30 H30 107.2
C24 C20 C21 107.89(19)
C24 C20 Mo2 71.92(11)
C21 C20 Mo2 73.62(11)
C24 C20 H20 126.1
C21 C20 H20 126.1
Mo2 C20 H20 120.2
C53 C54 C55 120.8(2)
C53 C54 H54 119.6
C55 C54 H54 119.6
C43 C42 C41 111.33(19)
C43 C42 H42A 109.4
C41 C42 H42A 109.4
C43 C42 H42B 109.4
C41 C42 H42B 109.4
H42A C42 H42B 108
C33 C32 C31 111.39(18)
C33 C32 H32A 109.4
C31 C32 H32A 109.4
C33 C32 H32B 109.4
C31 C32 H32B 109.4
H32A C32 H32B 108
C33 C34 C35 111.07(18)
C33 C34 H34A 109.4
C35 C34 H34A 109.4
C33 C34 H34B 109.4
C35 C34 H34B 109.4
H34A C34 H34B 108
C46 C60 C61 117.8(2)
C46 C60 Si1 123.19(19)
C61 C60 Si1 119.04(18)
O1 C1 Mo2 143.58(15)
O1 C1 Mo1 144.42(15)
Mo2 C1 Mo1 72.00(6)
C34 C33 C32 110.7(2)
C34 C33 H33A 109.5
C32 C33 H33A 109.5
C34 C33 H33B 109.5
C32 C33 H33B 109.5
H33A C33 H33B 108.1
C43 C44 C45 111.06(17)
C43 C44 H44A 109.4
C45 C44 H44A 109.4
C43 C44 H44B 109.4
C45 C44 H44B 109.4
H44A C44 H44B 108
C14 C13 C12 108.84(18)
C14 C13 Mo1 73.40(11)
C12 C13 Mo1 71.01(11)
C14 C13 H13 125.6
C12 C13 H13 125.6
Mo1 C13 H13 121.7
O9 C9 H9A 109.5
O9 C9 H9B 109.5
H9A C9 H9B 109.5
O9 C9 H9C 109.5
H9A C9 H9C 109.5
H9B C9 H9C 109.5
C63 C62 C61 119.9(3)
C63 C62 H62 120
C61 C62 H62 120
C34 C35 C30 111.84(18)
C34 C35 H35A 109.2
C30 C35 H35A 109.2
C34 C35 H35B 109.2
C30 C35 H35B 109.2
H35A C35 H35B 107.9
C60 C46 C49 120.4(3)
C60 C46 H46 119.8
C49 C46 H46 119.8
C53 C52 C51 119.5(2)
C53 C52 H52 120.2
C51 C52 H52 120.2
C62 C63 C49 120.9(3)
C62 C63 H63 119.6
C49 C63 H63 119.6
C63 C49 C46 119.6(3)
C63 C49 H49 120.2
C46 C49 H49 120.2

loop_
_geom_bond_atom_site_label_1
_geom_bond_atom_site_label_2
_geom_bond_distance
Mo1 C2 1.9800(19)
Mo1 C1 2.1193(19)
Mo1 C11 2.3245(19)
Mo1 C12 2.3409(19)
Mo1 C10 2.3551(19)
Mo1 C13 2.3816(19)
Mo1 P1 2.3932(7)
Mo1 C14 2.395(2)
Mo1 Mo2 2.4692(6)
Mo2 C2 2.0020(19)
Mo2 C1 2.0811(19)
Mo2 C23 2.334(2)
Mo2 C24 2.339(2)
Mo2 C20 2.355(2)
Mo2 C22 2.373(2)
Mo2 C21 2.382(2)
Mo2 P1 2.3956(6)
P1 C40 1.856(2)
P1 C30 1.859(2)
Si1 O9 1.6323(14)
Si1 C60 1.868(2)
Si1 C4 1.869(2)
Si1 C50 1.873(2)
O9 C9 1.424(2)
O1 C1 1.193(2)
C2 C3 1.458(3)
C23 C22 1.417(3)
C23 C24 1.418(3)
C23 H23 0.93
C4 C5 1.414(3)
C4 C3 1.426(3)
C55 C54 1.389(3)
C55 C50 1.391(3)
C55 H55 0.93
C11 C10 1.413(3)
C11 C12 1.420(3)
C11 H11 0.93
C7 C6 1.381(3)
C7 C8 1.387(3)
C7 H7 0.93
C22 C21 1.409(3)
C22 H22 0.93
C5 C6 1.386(3)
C5 H5 0.93
C45 C40 1.526(3)
C45 C44 1.532(3)
C45 H45A 0.97
C45 H45B 0.97
C50 C51 1.396(3)
C3 C8 1.406(3)
C8 H8 0.93
C21 C20 1.417(3)
C21 H21 0.93
C41 C40 1.522(3)
C41 C42 1.540(3)
C41 H41A 0.97
C41 H41B 0.97
C31 C30 1.525(3)
C31 C32 1.538(3)
C31 H31A 0.97
C31 H31B 0.97
C12 C13 1.415(3)
C12 H12 0.93
C53 C54 1.371(3)
C53 C52 1.377(3)
C53 H53 0.93
C40 H40 0.98
C24 C20 1.410(3)
C24 H24 0.93
C51 C52 1.387(3)
C51 H51 0.93
C61 C62 1.383(3)
C61 C60 1.406(3)
C61 H61 0.93
C43 C44 1.512(3)
C43 C42 1.521(3)
C43 H43A 0.97
C43 H43B 0.97
C6 H6 0.93
C10 C14 1.419(3)
C10 H10 0.93
C14 C13 1.406(3)
C14 H14 0.93
C30 C35 1.533(3)
C30 H30 0.98
C20 H20 0.93
C54 H54 0.93
C42 H42A 0.97
C42 H42B 0.97
C32 C33 1.518(3)
C32 H32A 0.97
C32 H32B 0.97
C34 C33 1.516(3)
C34 C35 1.530(3)
C34 H34A 0.97
C34 H34B 0.97
C60 C46 1.386(3)
C33 H33A 0.97
C33 H33B 0.97
C44 H44A 0.97
C44 H44B 0.97
C13 H13 0.93
C9 H9A 0.96
C9 H9B 0.96
C9 H9C 0.96
C62 C63 1.354(5)
C62 H62 0.93
C35 H35A 0.97
C35 H35B 0.97
C46 C49 1.408(4)
C46 H46 0.93
C52 H52 0.93
C63 C49 1.383(5)
C63 H63 0.93
C49 H49 0.93

loop_
_platon_squeeze_void_nr
_platon_squeeze_void_average_x
_platon_squeeze_void_average_y
_platon_squeeze_void_average_z
_platon_squeeze_void_volume
_platon_squeeze_void_count_electrons
1 0.500 1.000 0.000 450.4 84.8
